data_4518880
loop_
_publ_author_name
'Elsby, Matthew R.'
'Son, Mina'
'Oh, Changjin'
'Martin, Jessica'
'Baik, Mu-Hyun'
'Baker, R. Tom'

_publ_section_title
;
 Mechanistic Study of Metal--Ligand Cooperativity in Mn(II)-Catalyzed
 Hydroborations: Hemilabile SNS Ligand Enables Metal Hydride-Free Reaction
 Pathway
;
_journal_name_full 'ACS Catalysis'
_journal_page_first 9043
_journal_page_last 9051
_journal_paper_doi 10.1021/acscatal.1c02238
_journal_year 2021
_chemical_formula_moiety 'C40 H40 Mn N4 S4, C4 H7 O'
_chemical_formula_sum 'C44 H47 Mn N4 O S4'
_chemical_formula_weight 831.03
_space_group_crystal_system monoclinic
_space_group_IT_number 14
_space_group_name_Hall '-P 2yn'
_space_group_name_H-M_alt 'P 1 21/n 1'
_atom_sites_solution_hydrogens geom
_atom_sites_solution_primary iterative
_audit_creation_date 2021-01-12
_audit_creation_method
;
Olex2 1.2
(compiled 2018.05.29 svn.r3508 for OlexSys, GUI svn.r5506)
;
_cell_angle_alpha 90
_cell_angle_beta 103.000(2)
_cell_angle_gamma 90
_cell_formula_units_Z 4
_cell_length_a 13.8594(10)
_cell_length_b 19.0914(13)
_cell_length_c 16.2268(11)
_cell_measurement_reflns_used 9652
_cell_measurement_temperature 200(2)
_cell_measurement_theta_max 30.57
_cell_measurement_theta_min 2.58
_cell_volume 4183.5(5)
_computing_molecular_graphics 'Olex2 (Dolomanov et al., 2009)'
_computing_publication_material 'Olex2 (Dolomanov et al., 2009)'
_computing_structure_refinement 'ShelXL (Sheldrick, 2015)'
_computing_structure_solution 'olex2.solve (Bourhis et al., 2015)'
_diffrn_ambient_temperature 200.05
_diffrn_measured_fraction_theta_full 1.000
_diffrn_measured_fraction_theta_max 0.996
_diffrn_measurement_device_type 'Bruker APEX-II CCD'
_diffrn_measurement_method '\f and \w scans'
_diffrn_radiation_type MoK\a
_diffrn_radiation_wavelength 0.71073
_diffrn_reflns_av_R_equivalents 0.0565
_diffrn_reflns_av_unetI/netI 0.0302
_diffrn_reflns_Laue_measured_fraction_full 1.000
_diffrn_reflns_Laue_measured_fraction_max 0.996
_diffrn_reflns_limit_h_max 19
_diffrn_reflns_limit_h_min -19
_diffrn_reflns_limit_k_max 27
_diffrn_reflns_limit_k_min -27
_diffrn_reflns_limit_l_max 23
_diffrn_reflns_limit_l_min -23
_diffrn_reflns_number 117743
_diffrn_reflns_point_group_measured_fraction_full 1.000
_diffrn_reflns_point_group_measured_fraction_max 0.996
_diffrn_reflns_theta_full 25.242
_diffrn_reflns_theta_max 30.684
_diffrn_reflns_theta_min 1.672
_diffrn_standards_number 0
_exptl_absorpt_coefficient_mu 0.554
_exptl_absorpt_correction_T_max 0.7461
_exptl_absorpt_correction_T_min 0.5490
_exptl_absorpt_correction_type multi-scan
_exptl_absorpt_process_details
'SADABS-2016/2 (Bruker,2016/2) was used for absorption correction. wR2(int) was 0.1237 before and 0.0700 after correction. The Ratio of minimum to maximum transmission is 0.7358. The \l/2 correction factor is Not present.'
_exptl_crystal_colour 'clear red'
_exptl_crystal_colour_lustre clear
_exptl_crystal_colour_primary red
_exptl_crystal_density_diffrn 1.319
_exptl_crystal_description block
_exptl_crystal_F_000 1744
_exptl_crystal_size_max 0.47
_exptl_crystal_size_mid 0.44
_exptl_crystal_size_min 0.37
_refine_diff_density_max 0.570
_refine_diff_density_min -1.023
_refine_diff_density_rms 0.074
_refine_ls_extinction_method none
_refine_ls_goodness_of_fit_ref 1.048
_refine_ls_hydrogen_treatment constr
_refine_ls_matrix_type full
_refine_ls_number_parameters 491
_refine_ls_number_reflns 12917
_refine_ls_number_restraints 0
_refine_ls_restrained_S_all 1.048
_refine_ls_R_factor_all 0.0623
_refine_ls_R_factor_gt 0.0468
_refine_ls_shift/su_max 0.002
_refine_ls_shift/su_mean 0.000
_refine_ls_structure_factor_coef Fsqd
_refine_ls_weighting_details 'w=1/[\s^2^(Fo^2^)+(0.0740P)^2^+1.6834P] where P=(Fo^2^+2Fc^2^)/3'
_refine_ls_weighting_scheme calc
_refine_ls_wR_factor_gt 0.1225
_refine_ls_wR_factor_ref 0.1375
_reflns_Friedel_coverage 0.000
_reflns_number_gt 10176
_reflns_number_total 12917
_reflns_threshold_expression 'I > 2\s(I)'
_cod_data_source_file cs1c02238_si_003.cif
_cod_data_source_block s0526_0m_a
_cod_database_code 4518880
_shelx_shelxl_version_number 2018/3
_shelx_space_group_comment
;
The symmetry employed for this shelxl refinement is uniquely defined
by the following loop, which should always be used as a source of
symmetry information in preference to the above space-group names.
They are only intended as comments.
;
_shelx_estimated_absorpt_t_max 0.821
_shelx_estimated_absorpt_t_min 0.781
_olex2_refinement_description
;
1. Fixed Uiso
 At 1.2 times of:
  All C(H) groups, All C(H,H) groups
 At 1.5 times of:
  All C(H,H,H) groups
2.a Secondary CH2 refined with riding coordinates:
 C8(H8A,H8B), C23(H23A,H23B), C42(H42A,H42B), C41(H41A,H41B), C43(H43A,H43B)
2.b Aromatic/amide H refined with riding coordinates:
 C20(H20), C40(H40), C17(H17), C19(H19), C5(H5), C18(H18), C25(H25), C39(H39),
 C2(H2), C10(H10), C4(H4), C37(H37), C3(H3), C13(H13), C31(H31), C38(H38),
 C26(H26), C28(H28), C12(H12), C27(H27), C11(H11), C34(H34), C33(H33), C32(H32),
  C44(H44)
2.c Idealised Me refined as rotating group:
 C7(H7A,H7B,H7C), C22(H22A,H22B,H22C), C15(H15A,H15B,H15C), C30(H30A,H30B,H30C)
;
_olex2_submission_original_sample_id Mn(bis-amido)bpy
_olex2_submission_special_instructions 'No special instructions were received'

loop_
_space_group_symop_operation_xyz
'x, y, z'
'-x+1/2, y+1/2, -z+1/2'
'-x, -y, -z'
'x-1/2, -y-1/2, z-1/2'

loop_
_atom_site_label
_atom_site_type_symbol
_atom_site_fract_x
_atom_site_fract_y
_atom_site_fract_z
_atom_site_U_iso_or_equiv
_atom_site_adp_type
_atom_site_occupancy
_atom_site_site_symmetry_order
_atom_site_calc_flag
_atom_site_refinement_flags_posn
_atom_site_refinement_flags_adp
_atom_site_refinement_flags_occupancy
_atom_site_disorder_assembly
_atom_site_disorder_group
Mn1 Mn 0.74234(2) 0.35643(2) 0.93513(2) 0.02786(7) Uani 1 1 d . . . . .
S2 S 0.63588(3) 0.25196(2) 0.98452(3) 0.03256(9) Uani 1 1 d . . . . .
S1 S 0.70906(3) 0.45349(2) 1.04907(3) 0.03528(10) Uani 1 1 d . . . . .
S4 S 0.89808(4) 0.34531(3) 0.64886(4) 0.05026(13) Uani 1 1 d . . . . .
S3 S 0.54705(4) 0.39971(3) 0.58661(4) 0.05306(14) Uani 1 1 d . . . . .
N2 N 0.75675(10) 0.27371(7) 0.85215(9) 0.0310(3) Uani 1 1 d . . . . .
N1 N 0.63693(9) 0.42624(7) 0.86333(9) 0.0310(3) Uani 1 1 d . . . . .
N4 N 0.87627(9) 0.41909(8) 0.92039(10) 0.0342(3) Uani 1 1 d . . . . .
N3 N 0.87468(10) 0.32798(8) 1.04473(10) 0.0370(3) Uani 1 1 d . . . . .
C21 C 0.73600(10) 0.20568(9) 0.86448(10) 0.0292(3) Uani 1 1 d . . . . .
C1 C 0.67085(11) 0.51720(9) 0.96933(12) 0.0340(3) Uani 1 1 d . . . . .
C20 C 0.76606(12) 0.14808(9) 0.82000(12) 0.0356(3) Uani 1 1 d . . . . .
H20 H 0.805174 0.157143 0.780042 0.043 Uiso 1 1 calc R . . . .
C6 C 0.63544(10) 0.49530(9) 0.88363(11) 0.0315(3) Uani 1 1 d . . . . .
C8 C 0.60370(11) 0.40925(10) 0.77413(11) 0.0359(3) Uani 1 1 d . . . . .
H8A H 0.628761 0.361974 0.765027 0.043 Uiso 1 1 calc R . . . .
H8B H 0.635161 0.442666 0.741564 0.043 Uiso 1 1 calc R . . . .
C9 C 0.49303(12) 0.41016(9) 0.73712(12) 0.0355(3) Uani 1 1 d . . . . .
C16 C 0.67869(11) 0.18653(9) 0.92394(10) 0.0299(3) Uani 1 1 d . . . . .
C24 C 0.91678(12) 0.28335(9) 0.80232(12) 0.0345(3) Uani 1 1 d . . . . .
C23 C 0.80433(12) 0.28939(10) 0.78294(11) 0.0337(3) Uani 1 1 d . . . . .
H23A H 0.786115 0.337722 0.763365 0.040 Uiso 1 1 calc R . . . .
H23B H 0.776755 0.257456 0.735403 0.040 Uiso 1 1 calc R . . . .
C36 C 0.96516(11) 0.40218(9) 0.96963(13) 0.0376(4) Uani 1 1 d . . . . .
C40 C 0.87247(13) 0.46078(10) 0.85399(13) 0.0396(4) Uani 1 1 d . . . . .
H40 H 0.809315 0.473466 0.820825 0.048 Uiso 1 1 calc R . . . .
C14 C 0.45770(13) 0.40461(10) 0.64911(13) 0.0415(4) Uani 1 1 d . . . . .
C17 C 0.65363(13) 0.11712(10) 0.93571(12) 0.0378(4) Uani 1 1 d . . . . .
H17 H 0.615110 0.106637 0.975720 0.045 Uiso 1 1 calc R . . . .
C19 C 0.74055(14) 0.08003(10) 0.83280(13) 0.0422(4) Uani 1 1 d . . . . .
H19 H 0.762362 0.043594 0.801493 0.051 Uiso 1 1 calc R . . . .
C5 C 0.60067(13) 0.55011(10) 0.82514(14) 0.0409(4) Uani 1 1 d . . . . .
H5 H 0.572787 0.538765 0.767715 0.049 Uiso 1 1 calc R . . . .
C35 C 0.96320(13) 0.35592(9) 1.04186(13) 0.0398(4) Uani 1 1 d . . . . .
C18 C 0.68368(16) 0.06323(10) 0.89037(14) 0.0450(4) Uani 1 1 d . . . . .
H18 H 0.665936 0.016069 0.898372 0.054 Uiso 1 1 calc R . . . .
C25 C 0.96975(13) 0.25550(10) 0.87727(14) 0.0409(4) Uani 1 1 d . . . . .
H25 H 0.934998 0.237797 0.917037 0.049 Uiso 1 1 calc R . . . .
C29 C 0.96885(13) 0.30914(10) 0.74342(13) 0.0402(4) Uani 1 1 d . . . . .
C39 C 0.95601(15) 0.48663(11) 0.83077(15) 0.0476(5) Uani 1 1 d . . . . .
H39 H 0.950850 0.515791 0.782533 0.057 Uiso 1 1 calc R . . . .
C2 C 0.67696(14) 0.58765(10) 0.99189(15) 0.0446(4) Uani 1 1 d . . . . .
H2 H 0.702848 0.600227 1.049249 0.054 Uiso 1 1 calc R . . . .
C10 C 0.42495(13) 0.41263(10) 0.78831(13) 0.0413(4) Uani 1 1 d . . . . .
H10 H 0.447860 0.417297 0.847795 0.050 Uiso 1 1 calc R . . . .
C4 C 0.60657(16) 0.61982(11) 0.85008(17) 0.0514(5) Uani 1 1 d . . . . .
H4 H 0.582630 0.654939 0.809103 0.062 Uiso 1 1 calc R . . . .
C37 C 1.05271(12) 0.42674(11) 0.95072(16) 0.0496(5) Uani 1 1 d . . . . .
H37 H 1.115101 0.414855 0.985862 0.060 Uiso 1 1 calc R . . . .
C3 C 0.64616(17) 0.63975(10) 0.93262(18) 0.0540(6) Uani 1 1 d . . . . .
H3 H 0.652050 0.687794 0.948177 0.065 Uiso 1 1 calc R . . . .
C13 C 0.35593(15) 0.40098(12) 0.61448(15) 0.0527(5) Uani 1 1 d . . . . .
H13 H 0.332120 0.397618 0.554954 0.063 Uiso 1 1 calc R . . . .
C7 C 0.59117(14) 0.42396(11) 1.06608(14) 0.0449(4) Uani 1 1 d . . . . .
H7A H 0.547324 0.412018 1.011629 0.067 Uiso 1 1 calc GR . . . .
H7B H 0.560980 0.461341 1.093182 0.067 Uiso 1 1 calc GR . . . .
H7C H 0.601275 0.382524 1.102658 0.067 Uiso 1 1 calc GR . . . .
C31 C 0.86854(16) 0.28616(11) 1.10940(13) 0.0468(4) Uani 1 1 d . . . . .
H31 H 0.805900 0.266721 1.111022 0.056 Uiso 1 1 calc R . . . .
C38 C 1.04743(14) 0.46823(12) 0.88076(17) 0.0549(6) Uani 1 1 d . . . . .
H38 H 1.106469 0.484368 0.866552 0.066 Uiso 1 1 calc R . . . .
C26 C 1.07330(15) 0.25255(11) 0.89644(16) 0.0511(5) Uani 1 1 d . . . . .
H26 H 1.108418 0.233268 0.948560 0.061 Uiso 1 1 calc R . . . .
C22 C 0.51127(14) 0.26574(12) 0.92333(16) 0.0510(5) Uani 1 1 d . . . . .
H22A H 0.477775 0.300175 0.951942 0.077 Uiso 1 1 calc GR . . . .
H22B H 0.474828 0.221368 0.917855 0.077 Uiso 1 1 calc GR . . . .
H22C H 0.513646 0.283142 0.866999 0.077 Uiso 1 1 calc GR . . . .
C28 C 1.07262(15) 0.30574(12) 0.76312(17) 0.0531(5) Uani 1 1 d . . . . .
H28 H 1.108313 0.322837 0.723715 0.064 Uiso 1 1 calc R . . . .
C12 C 0.29014(14) 0.40228(13) 0.66676(17) 0.0584(6) Uani 1 1 d . . . . .
H12 H 0.221108 0.398972 0.642934 0.070 Uiso 1 1 calc R . . . .
C27 C 1.12339(15) 0.27798(12) 0.83870(19) 0.0581(6) Uani 1 1 d . . . . .
H27 H 1.193687 0.276379 0.851083 0.070 Uiso 1 1 calc R . . . .
C11 C 0.32330(14) 0.40835(12) 0.75342(16) 0.0525(5) Uani 1 1 d . . . . .
H11 H 0.277395 0.409591 0.788931 0.063 Uiso 1 1 calc R . . . .
C34 C 1.04738(16) 0.34114(13) 1.10544(17) 0.0577(6) Uani 1 1 d . . . . .
H34 H 1.109551 0.360920 1.102930 0.069 Uiso 1 1 calc R . . . .
C33 C 1.0398(2) 0.29809(14) 1.17119(17) 0.0692(8) Uani 1 1 d . . . . .
H33 H 1.096578 0.287783 1.214461 0.083 Uiso 1 1 calc R . . . .
C32 C 0.94890(19) 0.26977(13) 1.17410(15) 0.0590(6) Uani 1 1 d . . . . .
H32 H 0.941768 0.239929 1.219201 0.071 Uiso 1 1 calc R . . . .
C15 C 0.4737(2) 0.40912(16) 0.48088(15) 0.0699(7) Uani 1 1 d . . . . .
H15A H 0.517005 0.408218 0.440752 0.105 Uiso 1 1 calc GR . . . .
H15B H 0.437993 0.453785 0.475857 0.105 Uiso 1 1 calc GR . . . .
H15C H 0.426066 0.370504 0.468335 0.105 Uiso 1 1 calc GR . . . .
C30 C 0.9895(2) 0.38497(17) 0.6015(2) 0.0710(8) Uani 1 1 d . . . . .
H30A H 0.956739 0.409870 0.550037 0.106 Uiso 1 1 calc GR . . . .
H30B H 1.032940 0.348604 0.587244 0.106 Uiso 1 1 calc GR . . . .
H30C H 1.029011 0.418136 0.641475 0.106 Uiso 1 1 calc GR . . . .
C42 C 0.6976(3) 0.40479(19) 0.3266(3) 0.0977(12) Uani 1 1 d . . . . .
H42A H 0.664773 0.449229 0.304733 0.117 Uiso 1 1 calc R . . . .
H42B H 0.647134 0.367387 0.321526 0.117 Uiso 1 1 calc R . . . .
O1 O 0.8534(3) 0.4275(3) 0.4094(2) 0.189(2) Uani 1 1 d . . . . .
C44 C 0.8660(3) 0.4218(3) 0.3291(3) 0.1128(14) Uani 1 1 d . . . . .
H44 H 0.920781 0.437764 0.307953 0.135 Uiso 1 1 calc R . . . .
C41 C 0.7540(4) 0.4124(3) 0.4143(3) 0.1167(15) Uani 1 1 d . . . . .
H41A H 0.726673 0.451010 0.442799 0.140 Uiso 1 1 calc R . . . .
H41B H 0.751341 0.368574 0.446302 0.140 Uiso 1 1 calc R . . . .
C43 C 0.7765(4) 0.3855(3) 0.2814(3) 0.1174(15) Uani 1 1 d . . . . .
H43A H 0.786785 0.334191 0.282205 0.141 Uiso 1 1 calc R . . . .
H43B H 0.759071 0.401690 0.221941 0.141 Uiso 1 1 calc R . . . .

loop_
_atom_site_aniso_label
_atom_site_aniso_U_11
_atom_site_aniso_U_22
_atom_site_aniso_U_33
_atom_site_aniso_U_23
_atom_site_aniso_U_13
_atom_site_aniso_U_12
Mn1 0.01782(10) 0.03148(13) 0.03410(13) 0.00013(9) 0.00547(8) 0.00100(8)
S2 0.02938(18) 0.0371(2) 0.0342(2) -0.00266(16) 0.01354(15) -0.00176(15)
S1 0.02159(16) 0.0438(2) 0.0405(2) -0.00473(17) 0.00710(14) -0.00025(14)
S4 0.0449(3) 0.0598(3) 0.0532(3) 0.0034(2) 0.0259(2) -0.0072(2)
S3 0.0474(3) 0.0653(3) 0.0446(3) 0.0020(2) 0.0062(2) 0.0034(2)
N2 0.0248(6) 0.0348(7) 0.0363(7) 0.0010(6) 0.0131(5) 0.0002(5)
N1 0.0198(5) 0.0336(7) 0.0382(7) -0.0005(6) 0.0037(5) 0.0012(5)
N4 0.0193(5) 0.0348(7) 0.0477(8) -0.0019(6) 0.0056(5) -0.0001(5)
N3 0.0286(6) 0.0398(8) 0.0388(7) -0.0022(6) -0.0005(5) 0.0066(6)
C21 0.0205(6) 0.0358(8) 0.0311(7) -0.0025(6) 0.0054(5) 0.0013(5)
C1 0.0197(6) 0.0350(8) 0.0494(9) -0.0029(7) 0.0122(6) -0.0015(6)
C20 0.0279(7) 0.0412(9) 0.0394(8) -0.0073(7) 0.0113(6) 0.0011(6)
C6 0.0176(6) 0.0342(8) 0.0451(9) 0.0025(7) 0.0117(6) 0.0002(5)
C8 0.0219(6) 0.0441(9) 0.0399(8) 0.0004(7) 0.0034(6) 0.0024(6)
C9 0.0237(7) 0.0345(8) 0.0456(9) 0.0021(7) 0.0016(6) -0.0002(6)
C16 0.0259(6) 0.0329(8) 0.0320(7) -0.0009(6) 0.0086(5) 0.0007(6)
C24 0.0274(7) 0.0328(8) 0.0473(9) -0.0055(7) 0.0168(6) -0.0012(6)
C23 0.0264(7) 0.0405(9) 0.0376(8) 0.0005(7) 0.0145(6) -0.0004(6)
C36 0.0188(6) 0.0352(8) 0.0558(10) -0.0121(8) 0.0022(6) 0.0002(6)
C40 0.0264(7) 0.0396(9) 0.0540(10) 0.0001(8) 0.0114(7) -0.0043(6)
C14 0.0323(8) 0.0407(9) 0.0469(10) 0.0023(8) -0.0011(7) -0.0015(7)
C17 0.0366(8) 0.0385(9) 0.0401(9) 0.0021(7) 0.0122(7) -0.0022(7)
C19 0.0388(9) 0.0375(9) 0.0506(10) -0.0116(8) 0.0111(8) 0.0014(7)
C5 0.0304(8) 0.0417(9) 0.0560(11) 0.0114(8) 0.0212(7) 0.0051(7)
C35 0.0258(7) 0.0356(8) 0.0513(10) -0.0098(7) -0.0056(7) 0.0065(6)
C18 0.0455(10) 0.0342(9) 0.0564(11) -0.0026(8) 0.0138(8) -0.0039(7)
C25 0.0308(8) 0.0384(9) 0.0560(11) -0.0044(8) 0.0149(7) 0.0040(7)
C29 0.0315(8) 0.0374(9) 0.0578(11) -0.0046(8) 0.0229(8) -0.0030(7)
C39 0.0381(9) 0.0464(10) 0.0628(12) -0.0046(9) 0.0212(9) -0.0118(8)
C2 0.0322(8) 0.0396(9) 0.0689(13) -0.0121(9) 0.0259(8) -0.0073(7)
C10 0.0254(7) 0.0455(10) 0.0510(10) 0.0027(8) 0.0046(7) 0.0001(7)
C4 0.0465(10) 0.0384(9) 0.0817(16) 0.0165(10) 0.0407(11) 0.0080(8)
C37 0.0188(7) 0.0517(11) 0.0765(14) -0.0172(10) 0.0067(8) -0.0058(7)
C3 0.0509(11) 0.0332(9) 0.0916(18) -0.0025(10) 0.0449(12) -0.0034(8)
C13 0.0370(9) 0.0572(12) 0.0542(12) 0.0000(10) -0.0101(8) -0.0043(9)
C7 0.0317(8) 0.0487(10) 0.0607(12) 0.0034(9) 0.0236(8) 0.0009(7)
C31 0.0456(10) 0.0475(11) 0.0423(10) 0.0027(8) -0.0008(8) 0.0077(8)
C38 0.0285(8) 0.0560(12) 0.0847(16) -0.0186(12) 0.0226(9) -0.0161(8)
C26 0.0329(9) 0.0458(11) 0.0722(14) -0.0034(10) 0.0071(9) 0.0103(8)
C22 0.0299(8) 0.0548(12) 0.0663(13) -0.0129(10) 0.0063(8) 0.0060(8)
C28 0.0329(9) 0.0489(11) 0.0860(16) -0.0019(11) 0.0315(10) -0.0016(8)
C12 0.0246(8) 0.0680(14) 0.0739(15) 0.0050(12) -0.0076(9) -0.0067(8)
C27 0.0265(8) 0.0514(12) 0.0990(19) -0.0054(12) 0.0196(10) 0.0041(8)
C11 0.0232(7) 0.0623(13) 0.0707(14) 0.0018(11) 0.0076(8) -0.0043(8)
C34 0.0327(9) 0.0532(12) 0.0734(15) -0.0082(11) -0.0173(9) 0.0062(8)
C33 0.0599(14) 0.0591(14) 0.0677(15) 0.0003(12) -0.0301(12) 0.0159(11)
C32 0.0645(14) 0.0521(12) 0.0489(12) 0.0048(10) -0.0116(10) 0.0147(11)
C15 0.0786(18) 0.0794(18) 0.0438(12) -0.0125(12) -0.0029(11) 0.0017(14)
C30 0.0643(15) 0.0815(18) 0.0827(18) 0.0156(15) 0.0495(14) -0.0022(13)
C42 0.093(3) 0.0670(19) 0.122(3) 0.023(2) 0.000(2) -0.0135(18)
O1 0.119(3) 0.349(7) 0.087(2) -0.004(3) -0.001(2) -0.064(4)
C44 0.082(3) 0.134(4) 0.118(3) 0.029(3) 0.015(2) -0.009(2)
C41 0.116(4) 0.140(4) 0.095(3) 0.001(3) 0.025(3) -0.026(3)
C43 0.128(4) 0.135(4) 0.087(3) 0.014(3) 0.020(3) -0.014(3)

loop_
_atom_type_symbol
_atom_type_description
_atom_type_scat_dispersion_real
_atom_type_scat_dispersion_imag
_atom_type_scat_source
C C 0.0033 0.0016 'International Tables Vol C Tables 4.2.6.8 and 6.1.1.4'
H H 0.0000 0.0000 'International Tables Vol C Tables 4.2.6.8 and 6.1.1.4'
Mn Mn 0.3368 0.7283 'International Tables Vol C Tables 4.2.6.8 and 6.1.1.4'
N N 0.0061 0.0033 'International Tables Vol C Tables 4.2.6.8 and 6.1.1.4'
O O 0.0106 0.0060 'International Tables Vol C Tables 4.2.6.8 and 6.1.1.4'
S S 0.1246 0.1234 'International Tables Vol C Tables 4.2.6.8 and 6.1.1.4'

loop_
_geom_angle_atom_site_label_1
_geom_angle_atom_site_label_2
_geom_angle_atom_site_label_3
_geom_angle
_geom_angle_site_symmetry_1
_geom_angle_site_symmetry_3
_geom_angle_publ_flag
S2 Mn1 S1 96.503(15) . . ?
N2 Mn1 S2 76.94(4) . . ?
N2 Mn1 S1 173.42(4) . . ?
N2 Mn1 N1 105.75(5) . . ?
N2 Mn1 N4 97.48(5) . . ?
N2 Mn1 N3 98.17(5) . . ?
N1 Mn1 S2 105.75(4) . . ?
N1 Mn1 S1 75.23(4) . . ?
N1 Mn1 N4 95.14(5) . . ?
N1 Mn1 N3 153.93(6) . . ?
N4 Mn1 S2 159.10(4) . . ?
N4 Mn1 S1 88.87(4) . . ?
N4 Mn1 N3 71.25(6) . . ?
N3 Mn1 S2 89.44(4) . . ?
N3 Mn1 S1 82.20(4) . . ?
C16 S2 Mn1 94.72(5) . . ?
C16 S2 C22 101.28(9) . . ?
C22 S2 Mn1 104.31(8) . . ?
C1 S1 Mn1 92.28(6) . . ?
C1 S1 C7 101.20(9) . . ?
C7 S1 Mn1 100.84(7) . . ?
C29 S4 C30 103.27(12) . . ?
C14 S3 C15 102.91(12) . . ?
C21 N2 Mn1 124.64(11) . . ?
C21 N2 C23 117.33(14) . . ?
C23 N2 Mn1 117.52(11) . . ?
C6 N1 Mn1 121.46(11) . . ?
C6 N1 C8 116.03(14) . . ?
C8 N1 Mn1 115.56(11) . . ?
C36 N4 Mn1 118.17(12) . . ?
C40 N4 Mn1 121.13(11) . . ?
C40 N4 C36 119.17(15) . . ?
C35 N3 Mn1 116.79(13) . . ?
C31 N3 Mn1 124.35(13) . . ?
C31 N3 C35 118.86(16) . . ?
N2 C21 C20 124.60(15) . . ?
N2 C21 C16 120.93(14) . . ?
C20 C21 C16 114.46(15) . . ?
C6 C1 S1 119.45(13) . . ?
C2 C1 S1 118.82(15) . . ?
C2 C1 C6 121.73(18) . . ?
C21 C20 H20 118.7 . . ?
C19 C20 C21 122.50(17) . . ?
C19 C20 H20 118.7 . . ?
N1 C6 C1 119.90(15) . . ?
N1 C6 C5 124.95(17) . . ?
C5 C6 C1 115.15(16) . . ?
N1 C8 H8A 108.0 . . ?
N1 C8 H8B 108.0 . . ?
N1 C8 C9 117.23(15) . . ?
H8A C8 H8B 107.2 . . ?
C9 C8 H8A 108.0 . . ?
C9 C8 H8B 108.0 . . ?
C14 C9 C8 119.45(16) . . ?
C10 C9 C8 121.70(16) . . ?
C10 C9 C14 118.76(16) . . ?
C21 C16 S2 120.04(12) . . ?
C17 C16 S2 117.98(13) . . ?
C17 C16 C21 121.97(15) . . ?
C25 C24 C23 121.91(15) . . ?
C25 C24 C29 118.74(16) . . ?
C29 C24 C23 119.31(16) . . ?
N2 C23 C24 116.43(14) . . ?
N2 C23 H23A 108.2 . . ?
N2 C23 H23B 108.2 . . ?
C24 C23 H23A 108.2 . . ?
C24 C23 H23B 108.2 . . ?
H23A C23 H23B 107.3 . . ?
N4 C36 C35 115.93(15) . . ?
N4 C36 C37 120.82(19) . . ?
C37 C36 C35 123.24(17) . . ?
N4 C40 H40 118.3 . . ?
N4 C40 C39 123.33(18) . . ?
C39 C40 H40 118.3 . . ?
C9 C14 S3 117.21(13) . . ?
C13 C14 S3 122.65(17) . . ?
C13 C14 C9 120.1(2) . . ?
C16 C17 H17 119.3 . . ?
C18 C17 C16 121.35(17) . . ?
C18 C17 H17 119.3 . . ?
C20 C19 H19 119.2 . . ?
C20 C19 C18 121.61(17) . . ?
C18 C19 H19 119.2 . . ?
C6 C5 H5 119.3 . . ?
C4 C5 C6 121.5(2) . . ?
C4 C5 H5 119.3 . . ?
N3 C35 C36 116.40(15) . . ?
N3 C35 C34 120.6(2) . . ?
C34 C35 C36 123.05(19) . . ?
C17 C18 C19 118.08(18) . . ?
C17 C18 H18 121.0 . . ?
C19 C18 H18 121.0 . . ?
C24 C25 H25 119.1 . . ?
C24 C25 C26 121.86(19) . . ?
C26 C25 H25 119.1 . . ?
C24 C29 S4 117.19(13) . . ?
C28 C29 S4 123.84(16) . . ?
C28 C29 C24 119.0(2) . . ?
C40 C39 H39 121.3 . . ?
C40 C39 C38 117.4(2) . . ?
C38 C39 H39 121.3 . . ?
C1 C2 H2 119.3 . . ?
C3 C2 C1 121.4(2) . . ?
C3 C2 H2 119.3 . . ?
C9 C10 H10 119.6 . . ?
C9 C10 C11 120.9(2) . . ?
C11 C10 H10 119.6 . . ?
C5 C4 H4 119.0 . . ?
C3 C4 C5 122.1(2) . . ?
C3 C4 H4 119.0 . . ?
C36 C37 H37 120.4 . . ?
C38 C37 C36 119.19(18) . . ?
C38 C37 H37 120.4 . . ?
C2 C3 H3 121.0 . . ?
C4 C3 C2 117.99(19) . . ?
C4 C3 H3 121.0 . . ?
C14 C13 H13 120.0 . . ?
C12 C13 C14 119.9(2) . . ?
C12 C13 H13 120.0 . . ?
S1 C7 H7A 109.5 . . ?
S1 C7 H7B 109.5 . . ?
S1 C7 H7C 109.5 . . ?
H7A C7 H7B 109.5 . . ?
H7A C7 H7C 109.5 . . ?
H7B C7 H7C 109.5 . . ?
N3 C31 H31 118.4 . . ?
N3 C31 C32 123.3(2) . . ?
C32 C31 H31 118.4 . . ?
C39 C38 H38 120.0 . . ?
C37 C38 C39 120.10(18) . . ?
C37 C38 H38 120.0 . . ?
C25 C26 H26 120.5 . . ?
C27 C26 C25 119.0(2) . . ?
C27 C26 H26 120.5 . . ?
S2 C22 H22A 109.5 . . ?
S2 C22 H22B 109.5 . . ?
S2 C22 H22C 109.5 . . ?
H22A C22 H22B 109.5 . . ?
H22A C22 H22C 109.5 . . ?
H22B C22 H22C 109.5 . . ?
C29 C28 H28 119.5 . . ?
C27 C28 C29 120.9(2) . . ?
C27 C28 H28 119.5 . . ?
C13 C12 H12 119.6 . . ?
C13 C12 C11 120.87(18) . . ?
C11 C12 H12 119.6 . . ?
C26 C27 C28 120.57(19) . . ?
C26 C27 H27 119.7 . . ?
C28 C27 H27 119.7 . . ?
C10 C11 H11 120.3 . . ?
C12 C11 C10 119.4(2) . . ?
C12 C11 H11 120.3 . . ?
C35 C34 H34 120.1 . . ?
C33 C34 C35 119.8(2) . . ?
C33 C34 H34 120.1 . . ?
C34 C33 H33 120.3 . . ?
C34 C33 C32 119.47(19) . . ?
C32 C33 H33 120.3 . . ?
C31 C32 H32 121.0 . . ?
C33 C32 C31 118.0(2) . . ?
C33 C32 H32 121.0 . . ?
S3 C15 H15A 109.5 . . ?
S3 C15 H15B 109.5 . . ?
S3 C15 H15C 109.5 . . ?
H15A C15 H15B 109.5 . . ?
H15A C15 H15C 109.5 . . ?
H15B C15 H15C 109.5 . . ?
S4 C30 H30A 109.5 . . ?
S4 C30 H30B 109.5 . . ?
S4 C30 H30C 109.5 . . ?
H30A C30 H30B 109.5 . . ?
H30A C30 H30C 109.5 . . ?
H30B C30 H30C 109.5 . . ?
H42A C42 H42B 109.2 . . ?
C41 C42 H42A 111.3 . . ?
C41 C42 H42B 111.3 . . ?
C41 C42 C43 102.2(4) . . ?
C43 C42 H42A 111.3 . . ?
C43 C42 H42B 111.3 . . ?
C44 O1 C41 111.8(4) . . ?
O1 C44 H44 127.3 . . ?
O1 C44 C43 105.4(4) . . ?
C43 C44 H44 127.3 . . ?
C42 C41 H41A 110.5 . . ?
C42 C41 H41B 110.5 . . ?
O1 C41 C42 106.1(4) . . ?
O1 C41 H41A 110.5 . . ?
O1 C41 H41B 110.5 . . ?
H41A C41 H41B 108.7 . . ?
C42 C43 H43A 110.9 . . ?
C42 C43 H43B 110.9 . . ?
C44 C43 C42 104.4(4) . . ?
C44 C43 H43A 110.9 . . ?
C44 C43 H43B 110.9 . . ?
H43A C43 H43B 108.9 . . ?

loop_
_geom_bond_atom_site_label_1
_geom_bond_atom_site_label_2
_geom_bond_distance
_geom_bond_site_symmetry_2
_geom_bond_publ_flag
Mn1 S2 2.7072(5) . ?
Mn1 S1 2.7292(5) . ?
Mn1 N2 2.1137(14) . ?
Mn1 N1 2.1219(13) . ?
Mn1 N4 2.2657(14) . ?
Mn1 N3 2.3139(14) . ?
S2 C16 1.7723(16) . ?
S2 C22 1.807(2) . ?
S1 C1 1.7679(19) . ?
S1 C7 1.8073(18) . ?
S4 C29 1.765(2) . ?
S4 C30 1.791(2) . ?
S3 C14 1.771(2) . ?
S3 C15 1.796(2) . ?
N2 C21 1.355(2) . ?
N2 C23 1.456(2) . ?
N1 C6 1.360(2) . ?
N1 C8 1.453(2) . ?
N4 C36 1.348(2) . ?
N4 C40 1.331(3) . ?
N3 C35 1.348(2) . ?
N3 C31 1.336(3) . ?
C21 C20 1.428(2) . ?
C21 C16 1.428(2) . ?
C1 C6 1.429(3) . ?
C1 C2 1.392(3) . ?
C20 H20 0.9500 . ?
C20 C19 1.374(3) . ?
C6 C5 1.422(2) . ?
C8 H8A 0.9900 . ?
C8 H8B 0.9900 . ?
C8 C9 1.516(2) . ?
C9 C14 1.406(3) . ?
C9 C10 1.391(3) . ?
C16 C17 1.394(2) . ?
C24 C23 1.523(2) . ?
C24 C25 1.378(3) . ?
C24 C29 1.410(2) . ?
C23 H23A 0.9900 . ?
C23 H23B 0.9900 . ?
C36 C35 1.473(3) . ?
C36 C37 1.398(3) . ?
C40 H40 0.9500 . ?
C40 C39 1.387(2) . ?
C14 C13 1.398(3) . ?
C17 H17 0.9500 . ?
C17 C18 1.382(3) . ?
C19 H19 0.9500 . ?
C19 C18 1.389(3) . ?
C5 H5 0.9500 . ?
C5 C4 1.388(3) . ?
C35 C34 1.401(2) . ?
C18 H18 0.9500 . ?
C25 H25 0.9500 . ?
C25 C26 1.400(3) . ?
C29 C28 1.403(3) . ?
C39 H39 0.9500 . ?
C39 C38 1.387(3) . ?
C2 H2 0.9500 . ?
C2 C3 1.383(3) . ?
C10 H10 0.9500 . ?
C10 C11 1.397(2) . ?
C4 H4 0.9500 . ?
C4 C3 1.382(4) . ?
C37 H37 0.9500 . ?
C37 C38 1.373(4) . ?
C3 H3 0.9500 . ?
C13 H13 0.9500 . ?
C13 C12 1.378(4) . ?
C7 H7A 0.9800 . ?
C7 H7B 0.9800 . ?
C7 H7C 0.9800 . ?
C31 H31 0.9500 . ?
C31 C32 1.384(3) . ?
C38 H38 0.9500 . ?
C26 H26 0.9500 . ?
C26 C27 1.374(4) . ?
C22 H22A 0.9800 . ?
C22 H22B 0.9800 . ?
C22 H22C 0.9800 . ?
C28 H28 0.9500 . ?
C28 C27 1.375(4) . ?
C12 H12 0.9500 . ?
C12 C11 1.382(4) . ?
C27 H27 0.9500 . ?
C11 H11 0.9500 . ?
C34 H34 0.9500 . ?
C34 C33 1.369(4) . ?
C33 H33 0.9500 . ?
C33 C32 1.381(4) . ?
C32 H32 0.9500 . ?
C15 H15A 0.9800 . ?
C15 H15B 0.9800 . ?
C15 H15C 0.9800 . ?
C30 H30A 0.9800 . ?
C30 H30B 0.9800 . ?
C30 H30C 0.9800 . ?
C42 H42A 0.9900 . ?
C42 H42B 0.9900 . ?
C42 C41 1.468(6) . ?
C42 C43 1.493(6) . ?
O1 C44 1.359(6) . ?
O1 C41 1.428(6) . ?
C44 H44 0.9500 . ?
C44 C43 1.478(6) . ?
C41 H41A 0.9900 . ?
C41 H41B 0.9900 . ?
C43 H43A 0.9900 . ?
C43 H43B 0.9900 . ?
